data_2018386
loop_
_publ_author_name
'Belandria, Lusbely M.'
'Mora, Asilo\'e J.'
'Delgado, Gerzon E.'
'Brice\~no, Alexander'

_publ_section_title
;
 4-Carboxypiperidinium 1-carboxycyclobutane-1-carboxylate
;
_journal_coeditor_code SF3160
_journal_issue 2
_journal_name_full 'Acta Crystallographica Section C'
_journal_page_first o88
_journal_page_last o91
_journal_paper_doi 10.1107/S0108270111054977
_journal_volume 68
_journal_year 2012
_chemical_formula_iupac 'C6 H12 N O2 + , C6 H7 O4 -'
_chemical_formula_moiety 'C6 H12 N O2 +, C6 H7 O4 -'
_chemical_formula_sum 'C12 H19 N O6'
_chemical_formula_weight 273.28
_chemical_melting_point 555.3
_chemical_name_systematic
;
4-Carboxypiperidinium 1-carboxycyclobutane-1-carboxylate
;
_space_group_IT_number 14
_symmetry_cell_setting monoclinic
_symmetry_space_group_name_Hall '-P 2ybc'
_symmetry_space_group_name_H-M 'P 1 21/c 1'
_atom_sites_solution_hydrogens geom
_atom_sites_solution_primary direct
_atom_sites_solution_secondary difmap
_audit_creation_method SHELXL97
_cell_angle_alpha 90.00
_cell_angle_beta 91.060(10)
_cell_angle_gamma 90.00
_cell_formula_units_Z 4
_cell_length_a 7.027(2)
_cell_length_b 20.776(5)
_cell_length_c 8.949(2)
_cell_measurement_reflns_used 2561
_cell_measurement_temperature 293
_cell_measurement_theta_max 27.67
_cell_measurement_theta_min 1.96
_cell_volume 1306.3(6)
_computing_cell_refinement 'CrystalStructure (Rigaku/MSC, 2004)'
_computing_data_collection 'CrystalClear (Rigaku, 2000)'
_computing_data_reduction 'CrystalStructure (Rigaku/MSC, 2004)'
_computing_molecular_graphics 'DIAMOND (Brandenburg, 1998)'
_computing_publication_material
;
SHELXL97 (Sheldrick, 2008), PLATON (Spek, 2009) and publCIF
(Westrip, 2010)
;
_computing_structure_refinement 'SHELXL97 (Sheldrick, 2008)'
_computing_structure_solution 'SIR2008 (Burla <i>et al.</i>, 2007)'
_diffrn_ambient_temperature 293
_diffrn_detector_area_resol_mean 14.6306
_diffrn_measured_fraction_theta_full 0.982
_diffrn_measured_fraction_theta_max 0.840
_diffrn_measurement_device
;
Mercury (2x2 bin mode)
;
_diffrn_measurement_device_type 'Rigaku AFC-7S Mercury'
_diffrn_measurement_method '\w '
_diffrn_radiation_monochromator graphite
_diffrn_radiation_source 'normal-focus sealed tube'
_diffrn_radiation_type MoK\a
_diffrn_radiation_wavelength 0.71073
_diffrn_reflns_av_R_equivalents 0.0368
_diffrn_reflns_av_sigmaI/netI 0.0301
_diffrn_reflns_limit_h_max 8
_diffrn_reflns_limit_h_min -8
_diffrn_reflns_limit_k_max 20
_diffrn_reflns_limit_k_min -24
_diffrn_reflns_limit_l_max 10
_diffrn_reflns_limit_l_min -10
_diffrn_reflns_number 14962
_diffrn_reflns_theta_full 25.00
_diffrn_reflns_theta_max 27.67
_diffrn_reflns_theta_min 1.96
_diffrn_standards_decay_% 0
_diffrn_standards_interval_count 0
_diffrn_standards_interval_time 0
_diffrn_standards_number 0
_exptl_absorpt_coefficient_mu 0.112
_exptl_absorpt_correction_T_max 0.986
_exptl_absorpt_correction_T_min 0.970
_exptl_absorpt_correction_type multi-scan
_exptl_absorpt_process_details '(REQAB; Jacobson, 1998)'
_exptl_crystal_colour colourless
_exptl_crystal_density_diffrn 1.390
_exptl_crystal_density_method 'not measured'
_exptl_crystal_description lamellar
_exptl_crystal_F_000 584
_exptl_crystal_size_max 0.3
_exptl_crystal_size_mid 0.2
_exptl_crystal_size_min 0.1
_refine_diff_density_max 0.405
_refine_diff_density_min -0.299
_refine_ls_extinction_coef 0.028(3)
_refine_ls_extinction_expression Fc^*^=kFc[1+0.001xFc^2^\l^3^/sin(2\q)]^-1/4^
_refine_ls_extinction_method 'SHELXL97 (Sheldrick, 2008)'
_refine_ls_goodness_of_fit_ref 1.039
_refine_ls_hydrogen_treatment constr
_refine_ls_matrix_type full
_refine_ls_number_parameters 173
_refine_ls_number_reflns 2561
_refine_ls_number_restraints 0
_refine_ls_restrained_S_all 1.039
_refine_ls_R_factor_all 0.0658
_refine_ls_R_factor_gt 0.0499
_refine_ls_shift/su_max 0.000
_refine_ls_shift/su_mean 0.000
_refine_ls_structure_factor_coef Fsqd
_refine_ls_weighting_details 'calc w = 1/[\s^2^(Fo^2^)+(0.0657P)^2^+0.6501P] where P=(Fo^2^+2Fc^2^)/3'
_refine_ls_weighting_scheme calc
_refine_ls_wR_factor_gt 0.1256
_refine_ls_wR_factor_ref 0.1388
_reflns_number_gt 2026
_reflns_number_total 2561
_reflns_threshold_expression I>2\s(I)
_cod_data_source_file sf3160.cif
_cod_data_source_block I
_cod_original_cell_volume 1306.2(6)
_cod_original_sg_symbol_H-M 'P 21/c'
_cod_database_code 2018386
_cod_database_fobs_code 2018386

loop_
_symmetry_equiv_pos_as_xyz
'x, y, z'
'-x, y+1/2, -z+1/2'
'-x, -y, -z'
'x, -y-1/2, z-1/2'

loop_
_atom_site_type_symbol
_atom_site_label
_atom_site_fract_x
_atom_site_fract_y
_atom_site_fract_z
_atom_site_U_iso_or_equiv
_atom_site_adp_type
_atom_site_calc_flag
_atom_site_refinement_flags
_atom_site_occupancy
_atom_site_symmetry_multiplicity
O O1 0.3105(3) 0.45517(9) 0.3477(2) 0.0730(6) Uani d . 1 1
O O2 0.3932(3) 0.52748(8) 0.1822(2) 0.0677(6) Uani d . 1 1
H H2 0.3108 0.5485 0.2236 0.102 Uiso calc R 1 1
N N1 0.8441(2) 0.39203(8) 0.4046(2) 0.0388(4) Uani d . 1 1
H H1A 0.8889 0.3924 0.4995 0.047 Uiso calc R 1 1
H H1B 0.9243 0.3684 0.3497 0.047 Uiso calc R 1 1
C C1 0.4092(3) 0.47147(10) 0.2462(2) 0.0346(5) Uani d . 1 1
C C2 0.5612(3) 0.42975(9) 0.1768(2) 0.0328(5) Uani d . 1 1
H H2A 0.5289 0.4251 0.0704 0.039 Uiso calc R 1 1
C C3 0.7596(3) 0.46024(10) 0.1884(2) 0.0366(5) Uani d . 1 1
H H3A 0.8452 0.4371 0.1237 0.044 Uiso calc R 1 1
H H3B 0.7525 0.5044 0.1539 0.044 Uiso calc R 1 1
C C4 0.8390(3) 0.45916(10) 0.3460(2) 0.0383(5) Uani d . 1 1
H H4A 0.9667 0.4769 0.3476 0.046 Uiso calc R 1 1
H H4B 0.7606 0.4856 0.4095 0.046 Uiso calc R 1 1
C C5 0.6510(3) 0.36138(11) 0.4002(3) 0.0430(6) Uani d . 1 1
H H5A 0.5677 0.3843 0.4672 0.052 Uiso calc R 1 1
H H5B 0.6612 0.3172 0.4347 0.052 Uiso calc R 1 1
C C6 0.5663(3) 0.36231(9) 0.2447(3) 0.0386(5) Uani d . 1 1
H H6A 0.4377 0.3454 0.2473 0.046 Uiso calc R 1 1
H H6B 0.6402 0.3343 0.1814 0.046 Uiso calc R 1 1
O O3 0.0798(2) 0.19890(6) 0.74633(17) 0.0408(4) Uani d . 1 1
O O4 -0.0712(2) 0.25839(6) 0.57409(16) 0.0394(4) Uani d . 1 1
H H4 -0.1072 0.2231 0.5441 0.059 Uiso calc R 1 1
O O5 -0.1439(2) 0.34122(7) 0.92241(16) 0.0410(4) Uani d . 1 1
O O6 -0.1161(2) 0.40041(6) 0.71776(15) 0.0377(4) Uani d . 1 1
C C7 0.0368(3) 0.25099(8) 0.6931(2) 0.0285(4) Uani d . 1 1
C C8 -0.0638(3) 0.35515(8) 0.8022(2) 0.0283(4) Uani d . 1 1
C C9 0.1083(2) 0.31502(8) 0.7556(2) 0.0275(4) Uani d . 1 1
C C10 0.2733(3) 0.30732(10) 0.8709(2) 0.0387(5) Uani d . 1 1
H H10A 0.2769 0.3405 0.9470 0.046 Uiso calc R 1 1
H H10B 0.2813 0.2648 0.9153 0.046 Uiso calc R 1 1
C C11 0.4144(3) 0.31829(12) 0.7441(3) 0.0497(6) Uani d . 1 1
H H11A 0.4669 0.2789 0.7040 0.060 Uiso calc R 1 1
H H11B 0.5144 0.3488 0.7689 0.060 Uiso calc R 1 1
C C12 0.2515(3) 0.34698(9) 0.6475(3) 0.0360(5) Uani d . 1 1
H H12A 0.2450 0.3302 0.5464 0.043 Uiso calc R 1 1
H H12B 0.2476 0.3936 0.6478 0.043 Uiso calc R 1 1

loop_
_atom_site_aniso_label
_atom_site_aniso_U_11
_atom_site_aniso_U_22
_atom_site_aniso_U_33
_atom_site_aniso_U_12
_atom_site_aniso_U_13
_atom_site_aniso_U_23
O1 0.0696(13) 0.0659(12) 0.0850(14) 0.0322(10) 0.0405(11) 0.0287(10)
O2 0.0808(13) 0.0492(10) 0.0745(13) 0.0349(9) 0.0353(11) 0.0244(9)
N1 0.0317(9) 0.0466(10) 0.0380(10) 0.0109(7) -0.0023(7) 0.0014(7)
C1 0.0325(11) 0.0370(11) 0.0342(11) 0.0057(8) -0.0010(9) 0.0049(8)
C2 0.0318(10) 0.0350(10) 0.0316(11) 0.0057(8) -0.0009(8) -0.0018(8)
C3 0.0341(11) 0.0339(10) 0.0420(12) 0.0013(8) 0.0082(9) 0.0033(8)
C4 0.0300(10) 0.0384(11) 0.0464(13) -0.0009(8) 0.0009(9) -0.0050(9)
C5 0.0357(11) 0.0408(12) 0.0526(14) 0.0056(9) 0.0047(10) 0.0163(9)
C6 0.0312(11) 0.0313(11) 0.0534(13) 0.0019(8) 0.0007(9) -0.0030(9)
O3 0.0469(9) 0.0261(8) 0.0493(9) 0.0009(6) -0.0012(7) 0.0056(6)
O4 0.0420(8) 0.0314(7) 0.0443(9) 0.0007(6) -0.0130(7) -0.0046(6)
O5 0.0404(8) 0.0440(8) 0.0387(9) 0.0148(6) 0.0066(7) 0.0074(6)
O6 0.0410(8) 0.0329(8) 0.0391(8) 0.0118(6) 0.0024(6) 0.0066(6)
C7 0.0242(9) 0.0277(10) 0.0337(11) 0.0009(7) 0.0060(8) 0.0003(7)
C8 0.0281(10) 0.0257(9) 0.0310(11) 0.0024(7) -0.0032(8) -0.0011(7)
C9 0.0248(9) 0.0253(9) 0.0323(10) 0.0010(7) -0.0001(8) 0.0022(7)
C10 0.0316(11) 0.0383(11) 0.0458(13) -0.0003(8) -0.0070(9) -0.0002(9)
C11 0.0257(11) 0.0516(14) 0.0718(17) -0.0041(9) -0.0011(11) 0.0119(11)
C12 0.0317(11) 0.0285(10) 0.0481(12) -0.0030(8) 0.0054(9) 0.0035(8)

loop_
_atom_type_symbol
_atom_type_description
_atom_type_scat_dispersion_real
_atom_type_scat_dispersion_imag
_atom_type_scat_source
C C 0.0033 0.0016 'International Tables Vol C Tables 4.2.6.8 and 6.1.1.4'
H H 0.0000 0.0000 'International Tables Vol C Tables 4.2.6.8 and 6.1.1.4'
N N 0.0061 0.0033 'International Tables Vol C Tables 4.2.6.8 and 6.1.1.4'
O O 0.0106 0.0060 'International Tables Vol C Tables 4.2.6.8 and 6.1.1.4'

loop_
_geom_angle_atom_site_label_1
_geom_angle_atom_site_label_2
_geom_angle_atom_site_label_3
_geom_angle
_geom_angle_publ_flag
C7 O4 H4 109.5 no
O3 C7 O4 124.03(17) yes
O3 C7 C9 123.68(17) yes
O4 C7 C9 112.27(15) yes
C4 N1 C5 111.88(15) yes
C4 N1 H1A 109.2 no
C5 N1 H1A 109.2 no
C4 N1 H1B 109.2 no
C5 N1 H1B 109.2 no
H1A N1 H1B 107.9 no
C1 O2 H2 109.5 no
O6 C8 O5 123.78(17) yes
O6 C8 C9 117.81(16) yes
O5 C8 C9 118.41(15) yes
C7 C9 C8 108.58(14) yes
C7 C9 C10 113.09(15) yes
C8 C9 C10 117.39(16) yes
C7 C9 C12 110.90(15) yes
C8 C9 C12 117.34(15) yes
C10 C9 C12 88.45(15) yes
C11 C12 C9 88.20(15) yes
C11 C12 H12A 114.0 no
C9 C12 H12A 114.0 no
C11 C12 H12B 114.0 no
C9 C12 H12B 114.0 no
H12A C12 H12B 111.2 no
C5 C6 C2 112.71(17) yes
C5 C6 H6A 109.1 no
C2 C6 H6A 109.1 no
C5 C6 H6B 109.1 no
C2 C6 H6B 109.1 no
H6A C6 H6B 107.8 no
O1 C1 O2 122.60(19) yes
O1 C1 C2 124.66(18) yes
O2 C1 C2 112.73(17) yes
C11 C10 C9 88.75(16) yes
C11 C10 H10A 113.9 no
C9 C10 H10A 113.9 no
C11 C10 H10B 113.9 no
C9 C10 H10B 113.9 no
H10A C10 H10B 111.1 no
C1 C2 C6 111.88(16) yes
C1 C2 C3 112.49(16) yes
C6 C2 C3 109.74(16) yes
C1 C2 H2A 107.5 no
C6 C2 H2A 107.5 no
C3 C2 H2A 107.5 no
C4 C3 C2 112.20(17) yes
C4 C3 H3A 109.2 no
C2 C3 H3A 109.2 no
C4 C3 H3B 109.2 no
C2 C3 H3B 109.2 no
H3A C3 H3B 107.9 no
N1 C5 C6 111.20(17) yes
N1 C5 H5A 109.4 no
C6 C5 H5A 109.4 no
N1 C5 H5B 109.4 no
C6 C5 H5B 109.4 no
H5A C5 H5B 108.0 no
N1 C4 C3 110.44(16) yes
N1 C4 H4A 109.6 no
C3 C4 H4A 109.6 no
N1 C4 H4B 109.6 no
C3 C4 H4B 109.6 no
H4A C4 H4B 108.1 no
C10 C11 C12 89.38(15) yes
C10 C11 H11A 113.7 no
C12 C11 H11A 113.7 no
C10 C11 H11B 113.7 no
C12 C11 H11B 113.7 no
H11A C11 H11B 111.0 no

loop_
_geom_bond_atom_site_label_1
_geom_bond_atom_site_label_2
_geom_bond_distance
_geom_bond_publ_flag
O3 C7 1.218(2) yes
O4 C7 1.306(2) yes
O5 C8 1.257(2) yes
O6 C8 1.257(2) yes
O4 H4 0.8200 no
C7 C9 1.524(3) yes
N1 C4 1.490(3) yes
N1 C5 1.499(3) yes
N1 H1A 0.9000 no
N1 H1B 0.9000 no
O1 C1 1.201(3) yes
O2 C1 1.301(2) yes
O2 H2 0.8200 no
C8 C9 1.533(2) yes
C9 C10 1.546(3) yes
C9 C12 1.557(3) yes
C12 C11 1.541(3) yes
C12 H12A 0.9700 no
C12 H12B 0.9700 no
C6 C5 1.503(3) yes
C6 C2 1.527(3) yes
C6 H6A 0.9700 no
C6 H6B 0.9700 no
C1 C2 1.518(3) yes
C10 C11 1.537(3) yes
C10 H10A 0.9700 no
C10 H10B 0.9700 no
C2 C3 1.533(3) yes
C2 H2A 0.9800 no
C3 C4 1.507(3) yes
C3 H3A 0.9700 no
C3 H3B 0.9700 no
C5 H5A 0.9700 no
C5 H5B 0.9700 no
C4 H4A 0.9700 no
C4 H4B 0.9700 no
C11 H11A 0.9700 no
C11 H11B 0.9700 no

loop_
_geom_hbond_atom_site_label_D
_geom_hbond_atom_site_label_H
_geom_hbond_atom_site_label_A
_geom_hbond_site_symmetry_A
_geom_hbond_distance_DH
_geom_hbond_distance_HA
_geom_hbond_distance_DA
_geom_hbond_angle_DHA
_geom_hbond_publ_flag
N1 H1A O6 1_655 0.90 1.96 2.816(2) 158.1 yes
N1 H1B O3 4_665 0.90 2.01 2.899(2) 169.0 yes
O2 H2 O6 3_566 0.82 1.82 2.627(2) 169.9 yes
O4 H4 O5 4_565 0.82 1.74 2.522(2) 159.0 yes

loop_
_cod_related_entry_id
_cod_related_entry_database
_cod_related_entry_code
1 ChemSpider 30654357
